data_4308115
loop_
_publ_author_name
'Xiaoping Xu'
'Yingming Yao'
'Yong Zhang'
'Qi Shen'

_publ_contact_author_email yaoym@suda.edu.cn
_publ_contact_author_fax 86-512-65880305
_publ_contact_author_name 'Dr. Yingming Yao'
_publ_contact_author_phone 86-512-65882806
_publ_section_title
;
Synthesis, Reactivity, and Structural Characterization of Sodium and
Ytterbium Complexes Containing New Imidazolidine-Bridged Bis(phenolato)
Ligands
;
_journal_name_full 'Inorganic Chemistry'
_journal_page_first 3743
_journal_page_last 3751
_journal_paper_doi 10.1021/ic0701054
_journal_volume 46
_journal_year 2007
_chemical_formula_moiety 'C48 H66 N9 O2 P2 Yb, C7 H8'
_chemical_formula_sum 'C55 H74 N9 O2 P2 Yb'
_chemical_formula_weight 1128.21
_chemical_name_systematic
; 
 ? 
;
_space_group_IT_number 14
_symmetry_cell_setting monoclinic
_symmetry_Int_Tables_number 14
_symmetry_space_group_name_Hall '-P 2ybc'
_symmetry_space_group_name_H-M 'P 1 21/c 1'
_atom_sites_solution_hydrogens geom
_atom_sites_solution_primary direct
_atom_sites_solution_secondary difmap
_audit_creation_method SHELXL-97
_cell_angle_alpha 90.00
_cell_angle_beta 102.783(2)
_cell_angle_gamma 90.00
_cell_formula_units_Z 4
_cell_length_a 16.5515(13)
_cell_length_b 16.2383(12)
_cell_length_c 20.9858(17)
_cell_measurement_reflns_used 18238
_cell_measurement_temperature 173(2)
_cell_measurement_theta_max 25.3
_cell_measurement_theta_min 3.1
_cell_volume 5500.5(7)
_computing_cell_refinement CrystalClear
_computing_data_collection CrystalClear
_computing_data_reduction CrystalStructure
_computing_structure_refinement 'SHELXL-97 (Sheldrick, 1997)'
_computing_structure_solution 'SHELXS-97 (Sheldrick, 1990)'
_diffrn_ambient_temperature 173(2)
_diffrn_detector_area_resol_mean 7.31
_diffrn_measured_fraction_theta_full 0.998
_diffrn_measured_fraction_theta_max 0.998
_diffrn_measurement_device_type 'Rigaku Mercury'
_diffrn_measurement_method \w
_diffrn_radiation_monochromator graphite
_diffrn_radiation_source 'fine-focus sealed tube'
_diffrn_radiation_type MoK\a
_diffrn_radiation_wavelength 0.71070
_diffrn_reflns_av_R_equivalents 0.0251
_diffrn_reflns_av_sigmaI/netI 0.0208
_diffrn_reflns_limit_h_max 19
_diffrn_reflns_limit_h_min -17
_diffrn_reflns_limit_k_max 19
_diffrn_reflns_limit_k_min -19
_diffrn_reflns_limit_l_max 21
_diffrn_reflns_limit_l_min -25
_diffrn_reflns_number 52864
_diffrn_reflns_theta_full 25.35
_diffrn_reflns_theta_max 25.35
_diffrn_reflns_theta_min 3.07
_exptl_absorpt_coefficient_mu 1.806
_exptl_absorpt_correction_T_max 0.6224
_exptl_absorpt_correction_T_min 0.4776
_exptl_absorpt_correction_type multi-scan
_exptl_absorpt_process_details 'Jacobson, R. (1998) Private communication'
_exptl_crystal_colour red
_exptl_crystal_density_diffrn 1.362
_exptl_crystal_density_method 'not measured'
_exptl_crystal_description block
_exptl_crystal_F_000 2332
_exptl_crystal_size_max 0.48
_exptl_crystal_size_mid 0.30
_exptl_crystal_size_min 0.29
_refine_diff_density_max 1.954
_refine_diff_density_min -0.640
_refine_diff_density_rms 0.072
_refine_ls_extinction_method none
_refine_ls_goodness_of_fit_ref 1.080
_refine_ls_hydrogen_treatment constr
_refine_ls_matrix_type full
_refine_ls_number_parameters 636
_refine_ls_number_reflns 10051
_refine_ls_number_restraints 2
_refine_ls_restrained_S_all 1.090
_refine_ls_R_factor_all 0.0368
_refine_ls_R_factor_gt 0.0296
_refine_ls_shift/su_max 0.001
_refine_ls_shift/su_mean 0.000
_refine_ls_structure_factor_coef Fsqd
_refine_ls_weighting_details 'calc w=1/[\s^2^(Fo^2^)+(0.0278P)^2^+8.6348P] where P=(Fo^2^+2Fc^2^)/3'
_refine_ls_weighting_scheme calc
_refine_ls_wR_factor_gt 0.0664
_refine_ls_wR_factor_ref 0.0706
_reflns_number_gt 8589
_reflns_number_total 10051
_reflns_threshold_expression >2sigma(I)
_cod_data_source_file ic0701054-file001_6.cif
_cod_data_source_block complex8
_cod_original_sg_symbol_H-M 'P 21/c'
_cod_database_code 4308115

loop_
_symmetry_equiv_pos_as_xyz
'x, y, z'
'-x, y+1/2, -z+1/2'
'-x, -y, -z'
'x, -y-1/2, z-1/2'

loop_
_atom_site_label
_atom_site_type_symbol
_atom_site_fract_x
_atom_site_fract_y
_atom_site_fract_z
_atom_site_U_iso_or_equiv
_atom_site_adp_type
_atom_site_occupancy
_atom_site_symmetry_multiplicity
_atom_site_calc_flag
_atom_site_refinement_flags
_atom_site_disorder_assembly
_atom_site_disorder_group
Yb1 Yb 0.255712(7) 0.748848(7) 0.186936(5) 0.01758(5) Uani 1 1 d . . .
P1 P 0.05274(5) 0.79462(5) 0.22488(4) 0.02296(16) Uani 1 1 d . . .
P2 P 0.45450(5) 0.68337(5) 0.15004(4) 0.02872(18) Uani 1 1 d . . .
O1 O 0.13551(12) 0.77927(13) 0.20916(10) 0.0235(4) Uani 1 1 d . . .
O2 O 0.37811(12) 0.71911(14) 0.16680(10) 0.0276(5) Uani 1 1 d . . .
N1 N 0.22015(15) 0.61138(15) 0.18329(12) 0.0243(5) Uani 1 1 d . . .
N2 N 0.22628(15) 0.82918(15) 0.09632(12) 0.0249(5) Uani 1 1 d . . .
N3 N 0.31326(14) 0.82324(15) 0.27831(12) 0.0234(5) Uani 1 1 d . . .
N4 N -0.01852(15) 0.74130(15) 0.17591(14) 0.0271(6) Uani 1 1 d . . .
N5 N 0.02422(16) 0.89046(16) 0.21601(12) 0.0282(6) Uani 1 1 d . . .
N6 N 0.05510(18) 0.76647(18) 0.29994(14) 0.0347(7) Uani 1 1 d . . .
N7 N 0.48728(16) 0.60504(18) 0.19683(15) 0.0379(7) Uani 1 1 d . . .
N8 N 0.52772(17) 0.75222(17) 0.15807(15) 0.0367(7) Uani 1 1 d . . .
N9 N 0.43635(17) 0.65232(18) 0.07420(14) 0.0361(7) Uani 1 1 d . . .
C1 C 0.21701(18) 0.56298(18) 0.23847(15) 0.0266(7) Uani 1 1 d . . .
C2 C 0.2448(2) 0.4813(2) 0.24490(19) 0.0375(8) Uani 1 1 d . . .
H2 H 0.2633 0.4556 0.2101 0.045 Uiso 1 1 calc R . .
C3 C 0.2454(2) 0.4377(2) 0.3023(2) 0.0481(10) Uani 1 1 d . . .
H3 H 0.2648 0.3824 0.3061 0.058 Uiso 1 1 calc R . .
C4 C 0.2186(2) 0.4730(3) 0.35358(19) 0.0488(10) Uani 1 1 d . . .
H4 H 0.2197 0.4428 0.3925 0.059 Uiso 1 1 calc R . .
C5 C 0.1902(2) 0.5530(2) 0.34734(17) 0.0412(9) Uani 1 1 d . . .
H5 H 0.1711 0.5780 0.3823 0.049 Uiso 1 1 calc R . .
C6 C 0.18894(19) 0.5975(2) 0.29073(15) 0.0312(7) Uani 1 1 d . . .
H6 H 0.1687 0.6525 0.2874 0.037 Uiso 1 1 calc R . .
C7 C 0.19527(18) 0.57304(18) 0.12217(15) 0.0265(7) Uani 1 1 d . . .
C8 C 0.1322(2) 0.5134(2) 0.10796(18) 0.0355(8) Uani 1 1 d . . .
H8 H 0.1091 0.4924 0.1423 0.043 Uiso 1 1 calc R . .
C9 C 0.1033(2) 0.4848(2) 0.0453(2) 0.0475(10) Uani 1 1 d . . .
H9 H 0.0608 0.4443 0.0373 0.057 Uiso 1 1 calc R . .
C10 C 0.1347(2) 0.5139(3) -0.0060(2) 0.0525(10) Uani 1 1 d . . .
H10 H 0.1136 0.4946 -0.0492 0.063 Uiso 1 1 calc R . .
C11 C 0.1974(2) 0.5714(2) 0.00667(18) 0.0432(9) Uani 1 1 d . . .
H11 H 0.2197 0.5919 -0.0282 0.052 Uiso 1 1 calc R . .
C12 C 0.2283(2) 0.5997(2) 0.06982(15) 0.0314(7) Uani 1 1 d . . .
H12 H 0.2729 0.6380 0.0776 0.038 Uiso 1 1 calc R . .
C13 C 0.14733(18) 0.83187(18) 0.05420(14) 0.0244(6) Uani 1 1 d . . .
C14 C 0.0947(2) 0.76337(19) 0.04982(16) 0.0292(7) Uani 1 1 d . . .
H14 H 0.1149 0.7143 0.0724 0.035 Uiso 1 1 calc R . .
C15 C 0.0141(2) 0.7654(2) 0.01344(17) 0.0358(8) Uani 1 1 d . . .
H15 H -0.0202 0.7182 0.0121 0.043 Uiso 1 1 calc R . .
C16 C -0.0172(2) 0.8352(2) -0.02095(16) 0.0407(9) Uani 1 1 d . . .
H16 H -0.0726 0.8368 -0.0457 0.049 Uiso 1 1 calc R . .
C17 C 0.0341(2) 0.9025(2) -0.01842(16) 0.0397(9) Uani 1 1 d . . .
H17 H 0.0139 0.9504 -0.0427 0.048 Uiso 1 1 calc R . .
C18 C 0.1144(2) 0.9019(2) 0.01873(15) 0.0327(7) Uani 1 1 d . . .
H18 H 0.1477 0.9498 0.0202 0.039 Uiso 1 1 calc R . .
C19 C 0.28871(19) 0.87803(19) 0.07995(15) 0.0267(7) Uani 1 1 d . . .
C20 C 0.3515(2) 0.9109(2) 0.12931(16) 0.0336(7) Uani 1 1 d . . .
H20 H 0.3495 0.9025 0.1737 0.040 Uiso 1 1 calc R . .
C21 C 0.4167(2) 0.9555(2) 0.11454(19) 0.0459(9) Uani 1 1 d . . .
H21 H 0.4584 0.9770 0.1490 0.055 Uiso 1 1 calc R . .
C22 C 0.4218(3) 0.9690(3) 0.0507(2) 0.0534(11) Uani 1 1 d . . .
H22 H 0.4661 1.0001 0.0409 0.064 Uiso 1 1 calc R . .
C23 C 0.3611(2) 0.9363(3) 0.00127(19) 0.0482(10) Uani 1 1 d . . .
H23 H 0.3641 0.9446 -0.0430 0.058 Uiso 1 1 calc R . .
C24 C 0.2963(2) 0.8918(2) 0.01537(16) 0.0362(8) Uani 1 1 d . . .
H24 H 0.2555 0.8698 -0.0196 0.043 Uiso 1 1 calc R . .
C25 C 0.38335(18) 0.7873(2) 0.31938(14) 0.0251(6) Uani 1 1 d . . .
C26 C 0.4564(2) 0.8308(2) 0.34612(16) 0.0355(8) Uani 1 1 d . . .
H26 H 0.4584 0.8886 0.3396 0.043 Uiso 1 1 calc R . .
C27 C 0.5255(2) 0.7908(3) 0.38183(19) 0.0506(11) Uani 1 1 d . . .
H27 H 0.5741 0.8215 0.3998 0.061 Uiso 1 1 calc R . .
C28 C 0.5250(2) 0.7069(3) 0.39172(19) 0.0518(11) Uani 1 1 d . . .
H28 H 0.5728 0.6796 0.4160 0.062 Uiso 1 1 calc R . .
C29 C 0.4544(2) 0.6636(2) 0.36591(18) 0.0457(9) Uani 1 1 d . . .
H29 H 0.4536 0.6057 0.3721 0.055 Uiso 1 1 calc R . .
C30 C 0.3840(2) 0.7028(2) 0.33078(16) 0.0327(7) Uani 1 1 d . . .
H30 H 0.3354 0.6714 0.3142 0.039 Uiso 1 1 calc R . .
C31 C 0.28817(18) 0.90013(18) 0.29633(15) 0.0246(6) Uani 1 1 d . . .
C32 C 0.23496(19) 0.94940(19) 0.24980(17) 0.0295(7) Uani 1 1 d . . .
H32 H 0.2179 0.9305 0.2060 0.035 Uiso 1 1 calc R . .
C33 C 0.2073(2) 1.0247(2) 0.2669(2) 0.0412(9) Uani 1 1 d . . .
H33 H 0.1711 1.0565 0.2346 0.049 Uiso 1 1 calc R . .
C34 C 0.2313(2) 1.0550(2) 0.3303(2) 0.0462(10) Uani 1 1 d . . .
H34 H 0.2126 1.1073 0.3414 0.055 Uiso 1 1 calc R . .
C35 C 0.2823(2) 1.0077(2) 0.37633(19) 0.0435(9) Uani 1 1 d . . .
H35 H 0.2991 1.0275 0.4199 0.052 Uiso 1 1 calc R . .
C36 C 0.3100(2) 0.9316(2) 0.36043(16) 0.0346(8) Uani 1 1 d . . .
H36 H 0.3446 0.8998 0.3936 0.041 Uiso 1 1 calc R . .
C37 C -0.0039(2) 0.6552(2) 0.16178(19) 0.0392(8) Uani 1 1 d . . .
H37A H -0.0374 0.6197 0.1835 0.059 Uiso 1 1 calc R . .
H37B H 0.0548 0.6421 0.1779 0.059 Uiso 1 1 calc R . .
H37C H -0.0195 0.6460 0.1145 0.059 Uiso 1 1 calc R . .
C38 C -0.1032(2) 0.7691(2) 0.1511(2) 0.0482(10) Uani 1 1 d . . .
H38A H -0.1172 0.7643 0.1033 0.072 Uiso 1 1 calc R . .
H38B H -0.1082 0.8268 0.1635 0.072 Uiso 1 1 calc R . .
H38C H -0.1411 0.7351 0.1696 0.072 Uiso 1 1 calc R . .
C39 C 0.0218(2) 0.9323(2) 0.15406(16) 0.0351(8) Uani 1 1 d . . .
H39A H -0.0346 0.9519 0.1359 0.053 Uiso 1 1 calc R . .
H39B H 0.0383 0.8938 0.1233 0.053 Uiso 1 1 calc R . .
H39C H 0.0599 0.9792 0.1613 0.053 Uiso 1 1 calc R . .
C40 C -0.0019(2) 0.9401(2) 0.26527(18) 0.0455(9) Uani 1 1 d . . .
H40A H 0.0386 0.9841 0.2796 0.068 Uiso 1 1 calc R . .
H40B H -0.0055 0.9053 0.3027 0.068 Uiso 1 1 calc R . .
H40C H -0.0562 0.9643 0.2468 0.068 Uiso 1 1 calc R . .
C41 C -0.0165(3) 0.7340(4) 0.3208(2) 0.0807(17) Uani 1 1 d . . .
H41A H 0.0001 0.6862 0.3492 0.121 Uiso 1 1 calc R . .
H41B H -0.0586 0.7173 0.2824 0.121 Uiso 1 1 calc R . .
H41C H -0.0393 0.7766 0.3448 0.121 Uiso 1 1 calc R . .
C42 C 0.1236(2) 0.7913(3) 0.35402(17) 0.0460(9) Uani 1 1 d . . .
H42A H 0.1051 0.8361 0.3787 0.069 Uiso 1 1 calc R . .
H42B H 0.1704 0.8102 0.3364 0.069 Uiso 1 1 calc R . .
H42C H 0.1408 0.7442 0.3830 0.069 Uiso 1 1 calc R . .
C43 C 0.4286(2) 0.5439(2) 0.2095(2) 0.0437(9) Uani 1 1 d . . .
H43A H 0.4440 0.4896 0.1957 0.066 Uiso 1 1 calc R . .
H43B H 0.3728 0.5582 0.1850 0.066 Uiso 1 1 calc R . .
H43C H 0.4295 0.5428 0.2563 0.066 Uiso 1 1 calc R . .
C44 C 0.5735(2) 0.5898(3) 0.2290(2) 0.0543(11) Uani 1 1 d . . .
H44A H 0.5794 0.5919 0.2765 0.081 Uiso 1 1 calc R . .
H44B H 0.6088 0.6320 0.2157 0.081 Uiso 1 1 calc R . .
H44C H 0.5901 0.5353 0.2165 0.081 Uiso 1 1 calc R . .
C45 C 0.5462(2) 0.8054(3) 0.2156(2) 0.0591(12) Uani 1 1 d . . .
H45A H 0.5938 0.7831 0.2473 0.089 Uiso 1 1 calc R . .
H45B H 0.4980 0.8077 0.2355 0.089 Uiso 1 1 calc R . .
H45C H 0.5593 0.8609 0.2027 0.089 Uiso 1 1 calc R . .
C46 C 0.5883(3) 0.7563(3) 0.1178(2) 0.0647(14) Uani 1 1 d . . .
H46A H 0.5904 0.8125 0.1012 0.097 Uiso 1 1 calc R . .
H46B H 0.5725 0.7182 0.0809 0.097 Uiso 1 1 calc R . .
H46C H 0.6429 0.7410 0.1439 0.097 Uiso 1 1 calc R . .
C47 C 0.3982(3) 0.7090(3) 0.02220(18) 0.0471(9) Uani 1 1 d . . .
H47A H 0.4360 0.7181 -0.0071 0.071 Uiso 1 1 calc R . .
H47B H 0.3869 0.7616 0.0414 0.071 Uiso 1 1 calc R . .
H47C H 0.3462 0.6854 -0.0026 0.071 Uiso 1 1 calc R . .
C48 C 0.4605(3) 0.5736(3) 0.0519(2) 0.0649(13) Uani 1 1 d . . .
H48A H 0.4110 0.5432 0.0301 0.097 Uiso 1 1 calc R . .
H48B H 0.4907 0.5418 0.0893 0.097 Uiso 1 1 calc R . .
H48C H 0.4964 0.5826 0.0211 0.097 Uiso 1 1 calc R . .
C49 C 0.7501(3) 0.7631(3) 0.4566(3) 0.0695(15) Uani 1 1 d D . .
C50 C 0.7623(3) 0.7727(5) 0.3959(4) 0.092(2) Uani 1 1 d D . .
H50 H 0.7694 0.8265 0.3803 0.110 Uiso 1 1 calc R . .
C51 C 0.7647(4) 0.7038(7) 0.3548(5) 0.131(3) Uani 1 1 d D . .
H51 H 0.7736 0.7089 0.3117 0.158 Uiso 1 1 calc R . .
C52 C 0.7530(3) 0.6283(4) 0.3825(4) 0.0853(17) Uani 1 1 d . . .
H52 H 0.7523 0.5798 0.3572 0.102 Uiso 1 1 calc R . .
C53 C 0.7421(3) 0.6215(4) 0.4463(3) 0.0864(18) Uani 1 1 d . . .
H53 H 0.7357 0.5682 0.4631 0.104 Uiso 1 1 calc R . .
C54 C 0.7404(3) 0.6868(4) 0.4846(3) 0.0830(17) Uani 1 1 d . . .
H54 H 0.7330 0.6817 0.5281 0.100 Uiso 1 1 calc R . .
C55 C 0.7430(4) 0.8333(6) 0.4990(4) 0.146(3) Uani 1 1 d D . .
H55A H 0.7951 0.8400 0.5315 0.218 Uiso 1 1 calc R . .
H55B H 0.6978 0.8233 0.5213 0.218 Uiso 1 1 calc R . .
H55C H 0.7314 0.8834 0.4725 0.218 Uiso 1 1 calc R . .

loop_
_atom_site_aniso_label
_atom_site_aniso_U_11
_atom_site_aniso_U_22
_atom_site_aniso_U_33
_atom_site_aniso_U_23
_atom_site_aniso_U_13
_atom_site_aniso_U_12
Yb1 0.01621(7) 0.01774(7) 0.01885(8) 0.00065(5) 0.00400(5) 0.00050(5)
P1 0.0206(4) 0.0230(4) 0.0265(4) 0.0015(3) 0.0077(3) 0.0007(3)
P2 0.0214(4) 0.0320(4) 0.0340(4) -0.0048(4) 0.0089(3) 0.0015(3)
O1 0.0185(10) 0.0244(10) 0.0284(11) -0.0013(9) 0.0066(8) -0.0006(8)
O2 0.0227(11) 0.0310(11) 0.0302(12) -0.0022(10) 0.0086(9) 0.0017(9)
N1 0.0270(14) 0.0187(12) 0.0284(13) 0.0009(11) 0.0091(11) -0.0008(10)
N2 0.0263(13) 0.0240(13) 0.0234(13) 0.0029(11) 0.0037(11) -0.0009(10)
N3 0.0216(13) 0.0234(13) 0.0239(13) -0.0004(10) 0.0025(10) 0.0015(10)
N4 0.0177(13) 0.0247(14) 0.0379(15) 0.0002(11) 0.0041(11) -0.0008(10)
N5 0.0316(14) 0.0252(14) 0.0305(14) -0.0007(11) 0.0131(11) 0.0044(11)
N6 0.0342(16) 0.0435(17) 0.0287(15) 0.0072(12) 0.0123(12) 0.0005(12)
N7 0.0234(14) 0.0423(17) 0.0473(17) 0.0036(14) 0.0065(13) 0.0078(12)
N8 0.0253(15) 0.0438(18) 0.0443(18) -0.0121(13) 0.0146(13) -0.0069(12)
N9 0.0378(16) 0.0369(16) 0.0364(16) -0.0088(13) 0.0144(13) 0.0034(13)
C1 0.0204(15) 0.0233(16) 0.0346(17) 0.0042(13) 0.0026(13) -0.0056(12)
C2 0.0307(18) 0.0279(18) 0.054(2) 0.0092(16) 0.0106(16) 0.0012(14)
C3 0.034(2) 0.033(2) 0.071(3) 0.023(2) -0.0014(19) 0.0002(15)
C4 0.044(2) 0.054(3) 0.041(2) 0.0223(19) -0.0080(18) -0.0146(19)
C5 0.044(2) 0.048(2) 0.0283(18) 0.0021(16) 0.0005(15) -0.0154(17)
C6 0.0298(17) 0.0324(18) 0.0285(17) 0.0013(14) 0.0003(14) -0.0081(14)
C7 0.0232(15) 0.0206(15) 0.0354(17) -0.0019(13) 0.0056(13) 0.0065(12)
C8 0.0310(18) 0.0288(18) 0.046(2) -0.0018(15) 0.0081(16) -0.0008(14)
C9 0.038(2) 0.044(2) 0.057(2) -0.0144(19) 0.0030(18) -0.0070(17)
C10 0.047(2) 0.065(3) 0.042(2) -0.019(2) 0.0016(19) -0.001(2)
C11 0.040(2) 0.055(2) 0.036(2) -0.0070(17) 0.0097(16) 0.0033(17)
C12 0.0290(17) 0.0325(18) 0.0334(18) -0.0039(14) 0.0083(14) 0.0016(14)
C13 0.0280(16) 0.0268(16) 0.0188(14) 0.0003(12) 0.0060(12) 0.0046(12)
C14 0.0290(17) 0.0299(17) 0.0265(16) -0.0007(13) 0.0016(13) 0.0037(13)
C15 0.0300(18) 0.043(2) 0.0329(19) -0.0079(15) 0.0028(15) -0.0011(15)
C16 0.0311(19) 0.061(3) 0.0266(17) -0.0056(17) -0.0006(14) 0.0102(17)
C17 0.044(2) 0.049(2) 0.0249(17) 0.0095(16) 0.0049(15) 0.0219(17)
C18 0.0368(19) 0.0310(18) 0.0308(17) 0.0040(14) 0.0086(15) 0.0054(14)
C19 0.0293(17) 0.0249(16) 0.0267(16) 0.0033(13) 0.0076(13) 0.0013(13)
C20 0.0384(19) 0.0341(18) 0.0295(17) -0.0001(14) 0.0098(15) -0.0079(14)
C21 0.040(2) 0.055(2) 0.043(2) -0.0032(18) 0.0108(17) -0.0198(18)
C22 0.048(2) 0.065(3) 0.053(2) 0.004(2) 0.024(2) -0.018(2)
C23 0.054(2) 0.061(3) 0.037(2) 0.0091(19) 0.0258(19) -0.004(2)
C24 0.0369(19) 0.045(2) 0.0280(17) 0.0022(15) 0.0090(15) -0.0002(16)
C25 0.0213(15) 0.0323(17) 0.0219(15) -0.0014(13) 0.0055(12) 0.0005(13)
C26 0.0264(17) 0.044(2) 0.0353(18) -0.0012(16) 0.0042(14) -0.0072(15)
C27 0.0190(17) 0.087(3) 0.041(2) -0.006(2) -0.0029(15) -0.0023(19)
C28 0.031(2) 0.080(3) 0.040(2) 0.005(2) -0.0002(17) 0.025(2)
C29 0.047(2) 0.044(2) 0.042(2) 0.0052(18) 0.0029(18) 0.0197(18)
C30 0.0309(17) 0.0307(18) 0.0342(18) 0.0004(14) 0.0023(14) 0.0023(14)
C31 0.0228(15) 0.0244(16) 0.0278(16) -0.0016(13) 0.0082(12) -0.0028(12)
C32 0.0247(16) 0.0243(16) 0.0394(18) -0.0018(14) 0.0069(14) -0.0006(13)
C33 0.0307(18) 0.0295(18) 0.061(2) 0.0028(17) 0.0053(17) 0.0035(14)
C34 0.042(2) 0.032(2) 0.067(3) -0.0150(19) 0.017(2) 0.0038(16)
C35 0.051(2) 0.041(2) 0.043(2) -0.0130(17) 0.0207(18) -0.0011(17)
C36 0.041(2) 0.0331(18) 0.0310(18) -0.0021(15) 0.0115(15) 0.0015(15)
C37 0.0314(18) 0.0250(17) 0.058(2) 0.0009(16) 0.0037(16) -0.0010(14)
C38 0.0214(18) 0.040(2) 0.077(3) -0.0018(19) -0.0026(18) -0.0009(15)
C39 0.041(2) 0.0264(17) 0.0401(19) 0.0049(15) 0.0148(16) 0.0059(14)
C40 0.054(2) 0.042(2) 0.043(2) -0.0091(17) 0.0158(18) 0.0146(18)
C41 0.067(3) 0.130(5) 0.053(3) 0.015(3) 0.030(3) -0.033(3)
C42 0.050(2) 0.059(3) 0.0272(18) 0.0012(18) 0.0053(16) 0.0043(19)
C43 0.035(2) 0.034(2) 0.061(2) 0.0090(18) 0.0092(18) 0.0079(15)
C44 0.029(2) 0.061(3) 0.069(3) 0.005(2) 0.0014(19) 0.0123(18)
C45 0.039(2) 0.077(3) 0.064(3) -0.034(2) 0.018(2) -0.019(2)
C46 0.048(3) 0.082(3) 0.075(3) -0.024(3) 0.039(2) -0.025(2)
C47 0.062(3) 0.049(2) 0.035(2) -0.0034(18) 0.0204(18) 0.003(2)
C48 0.083(3) 0.054(3) 0.058(3) -0.021(2) 0.017(2) 0.020(2)
C49 0.033(2) 0.069(3) 0.096(4) -0.016(3) -0.008(2) 0.006(2)
C50 0.037(3) 0.132(6) 0.102(5) 0.050(5) 0.009(3) 0.012(3)
C51 0.042(3) 0.194(9) 0.142(7) -0.024(8) -0.014(4) 0.015(5)
C52 0.048(3) 0.097(5) 0.101(5) -0.016(4) -0.004(3) -0.008(3)
C53 0.043(3) 0.088(4) 0.119(5) -0.019(4) -0.001(3) -0.003(3)
C54 0.042(3) 0.069(4) 0.128(5) 0.006(4) -0.002(3) -0.002(2)
C55 0.085(5) 0.195(9) 0.142(7) -0.062(7) -0.007(5) 0.009(5)

loop_
_atom_type_symbol
_atom_type_description
_atom_type_scat_dispersion_real
_atom_type_scat_dispersion_imag
_atom_type_scat_source
C C 0.0033 0.0016 'International Tables Vol C Tables 4.2.6.8 and 6.1.1.4'
H H 0.0000 0.0000 'International Tables Vol C Tables 4.2.6.8 and 6.1.1.4'
N N 0.0061 0.0033 'International Tables Vol C Tables 4.2.6.8 and 6.1.1.4'
O O 0.0106 0.0060 'International Tables Vol C Tables 4.2.6.8 and 6.1.1.4'
P P 0.1023 0.0942 'International Tables Vol C Tables 4.2.6.8 and 6.1.1.4'
Yb Yb -0.3850 5.5486 'International Tables Vol C Tables 4.2.6.8 and 6.1.1.4'

loop_
_geom_angle_atom_site_label_1
_geom_angle_atom_site_label_2
_geom_angle_atom_site_label_3
_geom_angle
_geom_angle_site_symmetry_1
_geom_angle_site_symmetry_3
_geom_angle_publ_flag
O1 Yb1 O2 178.71(7) . . ?
O1 Yb1 N2 90.69(8) . . ?
O2 Yb1 N2 90.08(8) . . ?
O1 Yb1 N3 86.10(8) . . ?
O2 Yb1 N3 92.65(8) . . ?
N2 Yb1 N3 111.80(9) . . ?
O1 Yb1 N1 89.33(8) . . ?
O2 Yb1 N1 91.16(8) . . ?
N2 Yb1 N1 121.54(9) . . ?
N3 Yb1 N1 126.51(9) . . ?
O1 Yb1 C25 103.26(7) . . ?
O2 Yb1 C25 75.45(8) . . ?
N2 Yb1 C25 127.00(8) . . ?
N3 Yb1 C25 23.79(8) . . ?
N1 Yb1 C25 109.67(9) . . ?
O1 Yb1 C19 107.69(8) . . ?
O2 Yb1 C19 72.79(8) . . ?
N2 Yb1 C19 22.34(8) . . ?
N3 Yb1 C19 97.91(8) . . ?
N1 Yb1 C19 133.78(8) . . ?
C25 Yb1 C19 107.60(8) . . ?
O1 P1 N5 112.98(13) . . ?
O1 P1 N4 109.98(13) . . ?
N5 P1 N4 106.55(13) . . ?
O1 P1 N6 109.75(13) . . ?
N5 P1 N6 108.85(14) . . ?
N4 P1 N6 108.59(15) . . ?
O2 P2 N7 110.29(14) . . ?
O2 P2 N8 110.84(14) . . ?
N7 P2 N8 109.46(16) . . ?
O2 P2 N9 111.39(14) . . ?
N7 P2 N9 108.19(16) . . ?
N8 P2 N9 106.55(15) . . ?
P1 O1 Yb1 176.56(13) . . ?
P2 O2 Yb1 169.39(14) . . ?
C7 N1 C1 116.5(2) . . ?
C7 N1 Yb1 118.76(19) . . ?
C1 N1 Yb1 124.61(19) . . ?
C19 N2 C13 117.4(2) . . ?
C19 N2 Yb1 119.79(19) . . ?
C13 N2 Yb1 122.82(19) . . ?
C31 N3 C25 117.3(2) . . ?
C31 N3 Yb1 127.33(19) . . ?
C25 N3 Yb1 115.31(18) . . ?
C38 N4 C37 114.5(3) . . ?
C38 N4 P1 124.5(2) . . ?
C37 N4 P1 120.5(2) . . ?
C40 N5 C39 115.0(3) . . ?
C40 N5 P1 125.1(2) . . ?
C39 N5 P1 119.9(2) . . ?
C41 N6 C42 114.1(3) . . ?
C41 N6 P1 123.1(3) . . ?
C42 N6 P1 121.2(2) . . ?
C43 N7 C44 115.1(3) . . ?
C43 N7 P2 119.9(2) . . ?
C44 N7 P2 125.0(3) . . ?
C46 N8 C45 114.2(3) . . ?
C46 N8 P2 124.4(3) . . ?
C45 N8 P2 120.4(3) . . ?
C48 N9 C47 114.8(3) . . ?
C48 N9 P2 125.7(3) . . ?
C47 N9 P2 119.3(2) . . ?
C6 C1 C2 117.6(3) . . ?
C6 C1 N1 119.9(3) . . ?
C2 C1 N1 122.4(3) . . ?
C3 C2 C1 120.2(4) . . ?
C3 C2 H2 119.9 . . ?
C1 C2 H2 119.9 . . ?
C4 C3 C2 121.4(4) . . ?
C4 C3 H3 119.3 . . ?
C2 C3 H3 119.3 . . ?
C3 C4 C5 118.8(3) . . ?
C3 C4 H4 120.6 . . ?
C5 C4 H4 120.6 . . ?
C4 C5 C6 120.8(4) . . ?
C4 C5 H5 119.6 . . ?
C6 C5 H5 119.6 . . ?
C5 C6 C1 121.2(3) . . ?
C5 C6 H6 119.4 . . ?
C1 C6 H6 119.4 . . ?
C12 C7 N1 119.6(3) . . ?
C12 C7 C8 116.6(3) . . ?
N1 C7 C8 123.6(3) . . ?
C9 C8 C7 121.3(3) . . ?
C9 C8 H8 119.4 . . ?
C7 C8 H8 119.4 . . ?
C8 C9 C10 121.3(4) . . ?
C8 C9 H9 119.3 . . ?
C10 C9 H9 119.3 . . ?
C11 C10 C9 118.6(4) . . ?
C11 C10 H10 120.7 . . ?
C9 C10 H10 120.7 . . ?
C10 C11 C12 120.8(4) . . ?
C10 C11 H11 119.6 . . ?
C12 C11 H11 119.6 . . ?
C11 C12 C7 121.3(3) . . ?
C11 C12 H12 119.3 . . ?
C7 C12 H12 119.3 . . ?
C18 C13 C14 116.4(3) . . ?
C18 C13 N2 123.9(3) . . ?
C14 C13 N2 119.6(3) . . ?
C15 C14 C13 121.7(3) . . ?
C15 C14 H14 119.1 . . ?
C13 C14 H14 119.1 . . ?
C16 C15 C14 120.8(3) . . ?
C16 C15 H15 119.6 . . ?
C14 C15 H15 119.6 . . ?
C17 C16 C15 118.3(3) . . ?
C17 C16 H16 120.8 . . ?
C15 C16 H16 120.8 . . ?
C16 C17 C18 121.5(3) . . ?
C16 C17 H17 119.2 . . ?
C18 C17 H17 119.2 . . ?
C17 C18 C13 121.2(3) . . ?
C17 C18 H18 119.4 . . ?
C13 C18 H18 119.4 . . ?
C20 C19 N2 120.0(3) . . ?
C20 C19 C24 116.3(3) . . ?
N2 C19 C24 123.6(3) . . ?
C20 C19 Yb1 86.84(19) . . ?
N2 C19 Yb1 37.87(13) . . ?
C24 C19 Yb1 147.6(2) . . ?
C21 C20 C19 121.3(3) . . ?
C21 C20 H20 119.4 . . ?
C19 C20 H20 119.4 . . ?
C22 C21 C20 121.1(4) . . ?
C22 C21 H21 119.4 . . ?
C20 C21 H21 119.4 . . ?
C21 C22 C23 118.6(3) . . ?
C21 C22 H22 120.7 . . ?
C23 C22 H22 120.7 . . ?
C24 C23 C22 120.8(3) . . ?
C24 C23 H23 119.6 . . ?
C22 C23 H23 119.6 . . ?
C23 C24 C19 122.0(3) . . ?
C23 C24 H24 119.0 . . ?
C19 C24 H24 119.0 . . ?
C30 C25 C26 117.0(3) . . ?
C30 C25 N3 119.1(3) . . ?
C26 C25 N3 123.7(3) . . ?
C30 C25 Yb1 86.24(18) . . ?
C26 C25 Yb1 143.1(2) . . ?
N3 C25 Yb1 40.90(13) . . ?
C27 C26 C25 121.0(4) . . ?
C27 C26 H26 119.5 . . ?
C25 C26 H26 119.5 . . ?
C28 C27 C26 120.9(4) . . ?
C28 C27 H27 119.5 . . ?
C26 C27 H27 119.5 . . ?
C29 C28 C27 118.8(3) . . ?
C29 C28 H28 120.6 . . ?
C27 C28 H28 120.6 . . ?
C28 C29 C30 121.2(4) . . ?
C28 C29 H29 119.4 . . ?
C30 C29 H29 119.4 . . ?
C29 C30 C25 121.1(3) . . ?
C29 C30 H30 119.5 . . ?
C25 C30 H30 119.5 . . ?
N3 C31 C36 123.7(3) . . ?
N3 C31 C32 119.9(3) . . ?
C36 C31 C32 116.4(3) . . ?
C33 C32 C31 121.0(3) . . ?
C33 C32 H32 119.5 . . ?
C31 C32 H32 119.5 . . ?
C32 C33 C34 121.3(3) . . ?
C32 C33 H33 119.3 . . ?
C34 C33 H33 119.3 . . ?
C35 C34 C33 118.5(3) . . ?
C35 C34 H34 120.7 . . ?
C33 C34 H34 120.7 . . ?
C34 C35 C36 121.0(3) . . ?
C34 C35 H35 119.5 . . ?
C36 C35 H35 119.5 . . ?
C35 C36 C31 121.7(3) . . ?
C35 C36 H36 119.2 . . ?
C31 C36 H36 119.2 . . ?
N4 C37 H37A 109.5 . . ?
N4 C37 H37B 109.5 . . ?
H37A C37 H37B 109.5 . . ?
N4 C37 H37C 109.5 . . ?
H37A C37 H37C 109.5 . . ?
H37B C37 H37C 109.5 . . ?
N4 C38 H38A 109.5 . . ?
N4 C38 H38B 109.5 . . ?
H38A C38 H38B 109.5 . . ?
N4 C38 H38C 109.5 . . ?
H38A C38 H38C 109.5 . . ?
H38B C38 H38C 109.5 . . ?
N5 C39 H39A 109.5 . . ?
N5 C39 H39B 109.5 . . ?
H39A C39 H39B 109.5 . . ?
N5 C39 H39C 109.5 . . ?
H39A C39 H39C 109.5 . . ?
H39B C39 H39C 109.5 . . ?
N5 C40 H40A 109.5 . . ?
N5 C40 H40B 109.5 . . ?
H40A C40 H40B 109.5 . . ?
N5 C40 H40C 109.5 . . ?
H40A C40 H40C 109.5 . . ?
H40B C40 H40C 109.5 . . ?
N6 C41 H41A 109.5 . . ?
N6 C41 H41B 109.5 . . ?
H41A C41 H41B 109.5 . . ?
N6 C41 H41C 109.5 . . ?
H41A C41 H41C 109.5 . . ?
H41B C41 H41C 109.5 . . ?
N6 C42 H42A 109.5 . . ?
N6 C42 H42B 109.5 . . ?
H42A C42 H42B 109.5 . . ?
N6 C42 H42C 109.5 . . ?
H42A C42 H42C 109.5 . . ?
H42B C42 H42C 109.5 . . ?
N7 C43 H43A 109.5 . . ?
N7 C43 H43B 109.5 . . ?
H43A C43 H43B 109.5 . . ?
N7 C43 H43C 109.5 . . ?
H43A C43 H43C 109.5 . . ?
H43B C43 H43C 109.5 . . ?
N7 C44 H44A 109.5 . . ?
N7 C44 H44B 109.5 . . ?
H44A C44 H44B 109.5 . . ?
N7 C44 H44C 109.5 . . ?
H44A C44 H44C 109.5 . . ?
H44B C44 H44C 109.5 . . ?
N8 C45 H45A 109.5 . . ?
N8 C45 H45B 109.5 . . ?
H45A C45 H45B 109.5 . . ?
N8 C45 H45C 109.5 . . ?
H45A C45 H45C 109.5 . . ?
H45B C45 H45C 109.5 . . ?
N8 C46 H46A 109.5 . . ?
N8 C46 H46B 109.5 . . ?
H46A C46 H46B 109.5 . . ?
N8 C46 H46C 109.5 . . ?
H46A C46 H46C 109.5 . . ?
H46B C46 H46C 109.5 . . ?
N9 C47 H47A 109.5 . . ?
N9 C47 H47B 109.5 . . ?
H47A C47 H47B 109.5 . . ?
N9 C47 H47C 109.5 . . ?
H47A C47 H47C 109.5 . . ?
H47B C47 H47C 109.5 . . ?
N9 C48 H48A 109.5 . . ?
N9 C48 H48B 109.5 . . ?
H48A C48 H48B 109.5 . . ?
N9 C48 H48C 109.5 . . ?
H48A C48 H48C 109.5 . . ?
H48B C48 H48C 109.5 . . ?
C50 C49 C54 123.9(6) . . ?
C50 C49 C55 122.3(7) . . ?
C54 C49 C55 113.7(7) . . ?
C49 C50 C51 121.1(7) . . ?
C49 C50 H50 119.5 . . ?
C51 C50 H50 119.5 . . ?
C52 C51 C50 114.5(8) . . ?
C52 C51 H51 122.8 . . ?
C50 C51 H51 122.8 . . ?
C51 C52 C53 122.2(7) . . ?
C51 C52 H52 118.9 . . ?
C53 C52 H52 118.9 . . ?
C54 C53 C52 122.7(7) . . ?
C54 C53 H53 118.7 . . ?
C52 C53 H53 118.7 . . ?
C53 C54 C49 115.5(7) . . ?
C53 C54 H54 122.2 . . ?
C49 C54 H54 122.2 . . ?
C49 C55 H55A 109.5 . . ?
C49 C55 H55B 109.5 . . ?
H55A C55 H55B 109.5 . . ?
C49 C55 H55C 109.5 . . ?
H55A C55 H55C 109.5 . . ?
H55B C55 H55C 109.5 . . ?

loop_
_geom_bond_atom_site_label_1
_geom_bond_atom_site_label_2
_geom_bond_distance
_geom_bond_site_symmetry_2
_geom_bond_publ_flag
Yb1 O1 2.1978(19) . ?
Yb1 O2 2.212(2) . ?
Yb1 N2 2.268(2) . ?
Yb1 N3 2.288(2) . ?
Yb1 N1 2.305(2) . ?
Yb1 C25 3.159(3) . ?
Yb1 C19 3.207(3) . ?
P1 O1 1.499(2) . ?
P1 N5 1.625(3) . ?
P1 N4 1.631(3) . ?
P1 N6 1.632(3) . ?
P2 O2 1.502(2) . ?
P2 N7 1.625(3) . ?
P2 N8 1.630(3) . ?
P2 N9 1.633(3) . ?
N1 C7 1.403(4) . ?
N1 C1 1.410(4) . ?
N2 C19 1.404(4) . ?
N2 C13 1.407(4) . ?
N3 C31 1.394(4) . ?
N3 C25 1.410(4) . ?
N4 C38 1.455(4) . ?
N4 C37 1.460(4) . ?
N5 C40 1.450(4) . ?
N5 C39 1.459(4) . ?
N6 C41 1.450(5) . ?
N6 C42 1.472(5) . ?
N7 C43 1.453(5) . ?
N7 C44 1.458(4) . ?
N8 C46 1.449(5) . ?
N8 C45 1.461(5) . ?
N9 C48 1.448(5) . ?
N9 C47 1.460(5) . ?
C1 C6 1.400(4) . ?
C1 C2 1.400(4) . ?
C2 C3 1.396(5) . ?
C2 H2 0.9500 . ?
C3 C4 1.377(6) . ?
C3 H3 0.9500 . ?
C4 C5 1.378(6) . ?
C4 H4 0.9500 . ?
C5 C6 1.387(5) . ?
C5 H5 0.9500 . ?
C6 H6 0.9500 . ?
C7 C12 1.400(4) . ?
C7 C8 1.407(4) . ?
C8 C9 1.376(5) . ?
C8 H8 0.9500 . ?
C9 C10 1.379(6) . ?
C9 H9 0.9500 . ?
C10 C11 1.377(5) . ?
C10 H10 0.9500 . ?
C11 C12 1.389(5) . ?
C11 H11 0.9500 . ?
C12 H12 0.9500 . ?
C13 C18 1.402(4) . ?
C13 C14 1.404(4) . ?
C14 C15 1.383(5) . ?
C14 H14 0.9500 . ?
C15 C16 1.381(5) . ?
C15 H15 0.9500 . ?
C16 C17 1.377(5) . ?
C16 H16 0.9500 . ?
C17 C18 1.383(5) . ?
C17 H17 0.9500 . ?
C18 H18 0.9500 . ?
C19 C20 1.401(4) . ?
C19 C24 1.406(4) . ?
C20 C21 1.389(5) . ?
C20 H20 0.9500 . ?
C21 C22 1.379(5) . ?
C21 H21 0.9500 . ?
C22 C23 1.380(6) . ?
C22 H22 0.9500 . ?
C23 C24 1.380(5) . ?
C23 H23 0.9500 . ?
C24 H24 0.9500 . ?
C25 C30 1.392(5) . ?
C25 C26 1.406(4) . ?
C26 C27 1.383(5) . ?
C26 H26 0.9500 . ?
C27 C28 1.379(7) . ?
C27 H27 0.9500 . ?
C28 C29 1.368(6) . ?
C28 H28 0.9500 . ?
C29 C30 1.389(5) . ?
C29 H29 0.9500 . ?
C30 H30 0.9500 . ?
C31 C36 1.409(4) . ?
C31 C32 1.410(4) . ?
C32 C33 1.380(5) . ?
C32 H32 0.9500 . ?
C33 C34 1.392(5) . ?
C33 H33 0.9500 . ?
C34 C35 1.370(6) . ?
C34 H34 0.9500 . ?
C35 C36 1.384(5) . ?
C35 H35 0.9500 . ?
C36 H36 0.9500 . ?
C37 H37A 0.9800 . ?
C37 H37B 0.9800 . ?
C37 H37C 0.9800 . ?
C38 H38A 0.9800 . ?
C38 H38B 0.9800 . ?
C38 H38C 0.9800 . ?
C39 H39A 0.9800 . ?
C39 H39B 0.9800 . ?
C39 H39C 0.9800 . ?
C40 H40A 0.9800 . ?
C40 H40B 0.9800 . ?
C40 H40C 0.9800 . ?
C41 H41A 0.9800 . ?
C41 H41B 0.9800 . ?
C41 H41C 0.9800 . ?
C42 H42A 0.9800 . ?
C42 H42B 0.9800 . ?
C42 H42C 0.9800 . ?
C43 H43A 0.9800 . ?
C43 H43B 0.9800 . ?
C43 H43C 0.9800 . ?
C44 H44A 0.9800 . ?
C44 H44B 0.9800 . ?
C44 H44C 0.9800 . ?
C45 H45A 0.9800 . ?
C45 H45B 0.9800 . ?
C45 H45C 0.9800 . ?
C46 H46A 0.9800 . ?
C46 H46B 0.9800 . ?
C46 H46C 0.9800 . ?
C47 H47A 0.9800 . ?
C47 H47B 0.9800 . ?
C47 H47C 0.9800 . ?
C48 H48A 0.9800 . ?
C48 H48B 0.9800 . ?
C48 H48C 0.9800 . ?
C49 C50 1.342(8) . ?
C49 C54 1.394(8) . ?
C49 C55 1.467(8) . ?
C50 C51 1.419(9) . ?
C50 H50 0.9500 . ?
C51 C52 1.388(11) . ?
C51 H51 0.9500 . ?
C52 C53 1.392(8) . ?
C52 H52 0.9500 . ?
C53 C54 1.336(8) . ?
C53 H53 0.9500 . ?
C54 H54 0.9500 . ?
C55 H55A 0.9800 . ?
C55 H55B 0.9800 . ?
C55 H55C 0.9800 . ?
